data_1528699
loop_
_publ_author_name
'Liu, S.'
'Corbett, J.D.'

_publ_section_title
;
 Synthesis, structure, and properties of four ternary compounds Ca Sr Tt,
 Tt = Si, Ge, Sn, Pb
;
_journal_name_full 'Journal of Solid State Chemistry'
_journal_page_first 830
_journal_page_last 835
_journal_volume 179
_journal_year 2006
_chemical_formula_sum 'Ca Sn Sr'
_chemical_name_systematic 'Ca Sr Sn'
_space_group_IT_number 62
_symmetry_space_group_name_Hall '-P 2ac 2n'
_symmetry_space_group_name_H-M 'P n m a'
_cell_angle_alpha 90
_cell_angle_beta 90
_cell_angle_gamma 90
_cell_formula_units_Z 4
_cell_length_a 8.421
_cell_length_b 5.168
_cell_length_c 9.685
_cell_volume 421.489
_citation_journal_id_ASTM JSSCBI
_cod_data_source_file Liu_JSSCBI_2006_867.cif
_cod_data_source_block Ca1Sn1Sr1
_cod_original_cell_volume 421.4886
_cod_original_formula_sum 'Ca1 Sn1 Sr1'
_cod_database_code 1528699

loop_
_symmetry_equiv_pos_as_xyz
x,y,z
-x+1/2,-y,z+1/2
x+1/2,-y+1/2,-z+1/2
-x,y+1/2,-z
-x,-y,-z
x-1/2,y,-z-1/2
-x-1/2,y-1/2,z-1/2
x,-y-1/2,z

loop_
_atom_site_label
_atom_site_type_symbol
_atom_site_fract_x
_atom_site_fract_y
_atom_site_fract_z
_atom_site_occupancy
_atom_site_U_iso_or_equiv
Sn1 Sn-4 0.2619 0.25 0.3898 1 0.0
Ca1 Ca+2 0.1507 0.25 0.0708 1 0.0
Sr1 Sr+2 0.0215 0.25 0.6811 1 0.0
